data_7203856
loop_
_publ_author_name
'Borrmann, Horst'
'Persson, Ingmar'
'Sandstr\"om, Magnus'
'Stlhandske, Christina M. V.'

_publ_section_title
;
 The crystal and liquid structures of N,N-dimethylthioformamide and
 N,N-dimethylformamide showing a stronger hydrogen bonding effect for
 C--H&#x200A;&#x200A;&#x00B7;&#x2005;&#x00B7;&#x2005;&#x00B7;&#x200A;&#x200A;S
 than for
 C--H&#x200A;&#x200A;&#x00B7;&#x2005;&#x00B7;&#x2005;&#x00B7;&#x200A;&#x200A;O&#x200A;&#x2020;
;
_journal_issue 2
_journal_name_full 'Journal of the Chemical Society, Perkin Transactions 2'
_journal_page_first 393
_journal_paper_doi 10.1039/a904531g
_journal_year 2000
_chemical_formula_sum 'C3 H7 N O'
_chemical_formula_weight 73.10
_chemical_name_common N,N-Dimethylformamide
_chemical_name_systematic
; 
 ? 
;
_space_group_IT_number 2
_symmetry_cell_setting triclinic
_symmetry_space_group_name_Hall '-P 1'
_symmetry_space_group_name_H-M 'P -1'
_atom_sites_solution_hydrogens difmap
_atom_sites_solution_primary direct
_atom_sites_solution_secondary difmap
_audit_creation_method SHELXL-97
_cell_angle_alpha 77.238(13)
_cell_angle_beta 88.132(14)
_cell_angle_gamma 75.280(12)
_cell_formula_units_Z 4
_cell_length_a 5.9455(9)
_cell_length_b 7.0042(10)
_cell_length_c 10.4041(19)
_cell_measurement_reflns_used 50
_cell_measurement_temperature 90(2)
_cell_measurement_theta_max 20.62
_cell_measurement_theta_min 15.45
_cell_volume 408.56(12)
_computing_cell_refinement 'Siemens P3'
_computing_data_collection 'Siemens P3'
_computing_data_reduction 'Siemens P3'
_computing_molecular_graphics 'SHELXTL-Plus (Sheldrick, 1995)'
_computing_publication_material 'SHELXL-97 (Sheldrick, 1997)'
_computing_structure_refinement 'SHELXL-97 (Sheldrick, 1997)'
_computing_structure_solution 'SHELXS-97 (Sheldrick, 1997)'
_diffrn_ambient_temperature 90(2)
_diffrn_measured_fraction_theta_full 1.000
_diffrn_measured_fraction_theta_max 1.000
_diffrn_measurement_device_type 'Syntex P2~1~'
_diffrn_measurement_method \w-scan
_diffrn_radiation_monochromator graphite
_diffrn_radiation_source 'long fine-focus sealed tube'
_diffrn_radiation_type AgK\a
_diffrn_radiation_wavelength 0.56086
_diffrn_reflns_av_R_equivalents 0.0354
_diffrn_reflns_av_sigmaI/netI 0.0466
_diffrn_reflns_limit_h_max 10
_diffrn_reflns_limit_h_min -10
_diffrn_reflns_limit_k_max 12
_diffrn_reflns_limit_k_min -12
_diffrn_reflns_limit_l_max 18
_diffrn_reflns_limit_l_min -18
_diffrn_reflns_number 9920
_diffrn_reflns_theta_full 30.09
_diffrn_reflns_theta_max 30.0
_diffrn_reflns_theta_min 2.0
_diffrn_standards_decay_% 1.2
_diffrn_standards_interval_count 73
_diffrn_standards_number 2
_exptl_absorpt_coefficient_mu 0.055
_exptl_absorpt_correction_type 'not appl.'
_exptl_crystal_colour colorless
_exptl_crystal_density_diffrn 1.188
_exptl_crystal_density_method 'not measured'
_exptl_crystal_description cylinder
_exptl_crystal_F_000 160
_exptl_crystal_size_max 0.6
_exptl_crystal_size_mid 0.2
_exptl_crystal_size_min 0.2
_refine_diff_density_max 0.374
_refine_diff_density_min -0.172
_refine_diff_density_rms 0.041
_refine_ls_extinction_method none
_refine_ls_goodness_of_fit_ref 0.906
_refine_ls_hydrogen_treatment iso
_refine_ls_matrix_type full
_refine_ls_number_parameters 147
_refine_ls_number_reflns 4902
_refine_ls_number_restraints 0
_refine_ls_restrained_S_all 0.906
_refine_ls_R_factor_all 0.0515
_refine_ls_R_factor_gt 0.0331
_refine_ls_shift/su_max 0.001
_refine_ls_shift/su_mean 0.000
_refine_ls_structure_factor_coef Fsqd
_refine_ls_weighting_details 'w=1/[\s^2^(Fo^2^)+(0.0476P)^2^+0.0000P] where P=(Fo^2^+2Fc^2^)/3'
_refine_ls_weighting_scheme calc
_refine_ls_wR_factor_gt 0.0868
_refine_ls_wR_factor_ref 0.0913
_reflns_number_gt 3459
_reflns_number_total 4902
_reflns_threshold_expression >2sigma(I)
_cod_data_source_file a904531g.txt
_cod_data_source_block csdmf
_cod_depositor_comments
;
The following automatic conversions were performed:

'_refine_ls_weighting_scheme' value 'calc
w=1/[\s^2^(Fo^2^)+(0.0476P)^2^+0.0000P] where P=(Fo^2^+2Fc^2^)/3' was
changed to 'calc'. New tag '_refine_ls_weighting_details' was
created. The value of the new tag was set to
'w=1/[\s^2^(Fo^2^)+(0.0476P)^2^+0.0000P] where P=(Fo^2^+2Fc^2^)/3'.

Automatic conversion script
Id: cif_fix_values 3143 2015-03-26 13:38:13Z robertas 
;
_cod_original_cell_volume 408.56(11)
_cod_database_code 7203856

loop_
_symmetry_equiv_pos_as_xyz
'x, y, z'
'-x, -y, -z'

loop_
_atom_site_label
_atom_site_type_symbol
_atom_site_fract_x
_atom_site_fract_y
_atom_site_fract_z
_atom_site_U_iso_or_equiv
_atom_site_adp_type
_atom_site_occupancy
_atom_site_calc_flag
_atom_site_refinement_flags
_atom_site_disorder_assembly
_atom_site_disorder_group
O1 O 0.32890(7) 0.61982(6) 0.11632(4) 0.02498(9) Uani 1 d . . .
C1 C 0.18759(8) 0.67672(7) 0.02323(5) 0.01859(8) Uani 1 d . . .
H11 H 0.2340(12) 0.6666(11) -0.0672(7) 0.0221(17) Uiso 1 d . . .
N1 N -0.04167(7) 0.75373(6) 0.03204(4) 0.01759(7) Uani 1 d . . .
C2 C -0.14499(10) 0.77149(10) 0.15863(5) 0.02541(11) Uani 1 d . . .
H21 H -0.1978(17) 0.9106(15) 0.1682(9) 0.049(3) Uiso 1 d . . .
H22 H -0.2737(17) 0.7128(15) 0.1688(9) 0.048(3) Uiso 1 d . . .
H23 H -0.0366(18) 0.6970(15) 0.2269(10) 0.051(3) Uiso 1 d . . .
C3 C -0.19487(9) 0.82711(8) -0.08411(5) 0.02112(9) Uani 1 d . . .
H31 H -0.2641(13) 0.9701(12) -0.0970(7) 0.0262(19) Uiso 1 d . . .
H32 H -0.3159(13) 0.7561(11) -0.0747(7) 0.0270(19) Uiso 1 d . . .
H33 H -0.1049(14) 0.8030(12) -0.1627(8) 0.028(2) Uiso 1 d . . .
O2 O 0.83027(7) 0.21167(7) 0.34272(4) 0.02745(9) Uani 1 d . . .
C4 C 0.62022(8) 0.26785(8) 0.35979(5) 0.01878(9) Uani 1 d . . .
H41 H 0.5087(13) 0.3290(12) 0.2864(7) 0.0252(18) Uiso 1 d . . .
N2 N 0.51875(6) 0.25245(6) 0.47723(4) 0.01645(7) Uani 1 d . . .
C5 C 0.65339(8) 0.16506(8) 0.59959(5) 0.01964(9) Uani 1 d . . .
H51 H 0.6418(14) 0.2683(12) 0.6505(8) 0.030(2) Uiso 1 d . . .
H52 H 0.5897(13) 0.0564(12) 0.6505(7) 0.0260(18) Uiso 1 d . . .
H53 H 0.8130(14) 0.1067(12) 0.5840(8) 0.032(2) Uiso 1 d . . .
C6 C 0.26806(8) 0.32025(9) 0.48729(5) 0.02196(9) Uani 1 d . . .
H61 H 0.2306(13) 0.4271(11) 0.5343(7) 0.0236(18) Uiso 1 d . . .
H62 H 0.2074(13) 0.2087(12) 0.5308(8) 0.0272(19) Uiso 1 d . . .
H63 H 0.1973(15) 0.3744(13) 0.4016(8) 0.037(2) Uiso 1 d . . .

loop_
_atom_site_aniso_label
_atom_site_aniso_U_11
_atom_site_aniso_U_22
_atom_site_aniso_U_33
_atom_site_aniso_U_23
_atom_site_aniso_U_13
_atom_site_aniso_U_12
O1 0.02094(16) 0.02608(19) 0.02555(18) -0.00416(15) -0.00613(13) -0.00217(14)
C1 0.01854(17) 0.01812(19) 0.01881(18) -0.00426(15) 0.00069(14) -0.00396(14)
N1 0.01743(15) 0.02113(18) 0.01366(15) -0.00355(13) 0.00009(12) -0.00409(13)
C2 0.0239(2) 0.0352(3) 0.01683(19) -0.00603(19) 0.00473(16) -0.0072(2)
C3 0.02128(19) 0.0227(2) 0.01847(19) -0.00393(16) -0.00377(15) -0.00398(16)
O2 0.01877(15) 0.0389(2) 0.02190(17) -0.00633(16) 0.00531(12) -0.00330(15)
C4 0.01819(17) 0.0219(2) 0.01536(17) -0.00377(15) 0.00010(13) -0.00365(15)
N2 0.01240(13) 0.02094(17) 0.01505(14) -0.00386(13) -0.00057(11) -0.00245(12)
C5 0.01840(18) 0.0235(2) 0.01573(17) -0.00324(16) -0.00245(14) -0.00352(16)
C6 0.01281(16) 0.0276(2) 0.0249(2) -0.00759(18) 0.00060(14) -0.00264(15)

loop_
_atom_type_symbol
_atom_type_description
_atom_type_scat_dispersion_real
_atom_type_scat_dispersion_imag
_atom_type_scat_source
C C 0.0015 0.0009 'International Tables Vol C Tables 4.2.6.8 and 6.1.1.4'
H H 0.0000 0.0000 'International Tables Vol C Tables 4.2.6.8 and 6.1.1.4'
N N 0.0030 0.0019 'International Tables Vol C Tables 4.2.6.8 and 6.1.1.4'
O O 0.0056 0.0036 'International Tables Vol C Tables 4.2.6.8 and 6.1.1.4'

loop_
_geom_angle_atom_site_label_1
_geom_angle_atom_site_label_2
_geom_angle_atom_site_label_3
_geom_angle
_geom_angle_site_symmetry_1
_geom_angle_site_symmetry_3
_geom_angle_publ_flag
O1 C1 N1 125.21(5) . . ?
O1 C1 H11 122.1(4) . . ?
N1 C1 H11 112.7(4) . . ?
C1 N1 C2 120.80(4) . . ?
C1 N1 C3 121.65(4) . . ?
C2 N1 C3 117.53(4) . . ?
N1 C2 H21 113.1(6) . . ?
N1 C2 H22 108.9(6) . . ?
H21 C2 H22 108.7(8) . . ?
N1 C2 H23 109.5(6) . . ?
H21 C2 H23 109.3(8) . . ?
H22 C2 H23 107.0(8) . . ?
N1 C3 H31 111.1(4) . . ?
N1 C3 H32 109.7(4) . . ?
H31 C3 H32 109.3(6) . . ?
N1 C3 H33 109.5(5) . . ?
H31 C3 H33 108.0(6) . . ?
H32 C3 H33 109.1(6) . . ?
O2 C4 N2 125.23(4) . . ?
O2 C4 H41 122.1(5) . . ?
N2 C4 H41 112.7(5) . . ?
C4 N2 C5 121.67(4) . . ?
C4 N2 C6 121.19(4) . . ?
C5 N2 C6 117.13(4) . . ?
N2 C5 H51 109.7(4) . . ?
N2 C5 H52 108.6(4) . . ?
H51 C5 H52 109.1(6) . . ?
N2 C5 H53 111.8(5) . . ?
H51 C5 H53 110.2(7) . . ?
H52 C5 H53 107.4(6) . . ?
N2 C6 H61 109.8(4) . . ?
N2 C6 H62 109.8(5) . . ?
H61 C6 H62 110.7(6) . . ?
N2 C6 H63 110.1(5) . . ?
H61 C6 H63 107.0(7) . . ?
H62 C6 H63 109.4(7) . . ?

loop_
_geom_bond_atom_site_label_1
_geom_bond_atom_site_label_2
_geom_bond_distance
_geom_bond_site_symmetry_2
_geom_bond_publ_flag
O1 C1 1.2309(6) . ?
C1 N1 1.3407(6) . ?
C1 H11 0.985(7) . ?
N1 C2 1.4520(7) . ?
N1 C3 1.4537(7) . ?
C2 H21 0.971(10) . ?
C2 H22 0.949(10) . ?
C2 H23 0.942(10) . ?
C3 H31 0.962(8) . ?
C3 H32 0.965(8) . ?
C3 H33 0.985(8) . ?
O2 C4 1.2299(6) . ?
C4 N2 1.3399(6) . ?
C4 H41 0.975(8) . ?
N2 C5 1.4524(7) . ?
N2 C6 1.4526(6) . ?
C5 H51 0.974(8) . ?
C5 H52 0.979(8) . ?
C5 H53 0.957(8) . ?
C6 H61 0.959(8) . ?
C6 H62 0.960(8) . ?
C6 H63 0.954(8) . ?
